data_4119204
loop_
_publ_author_name
'Kohsuke Ohmatsu'
'Mitsunori Ito'
'Tomoatsu Kunieda'
'Takashi Ooi'

_publ_section_title
;
 Exploiting the Modularity of Ion-Paired Chiral Ligands for
 Palladium-Catalyzed Enantioselective Allylation of Benzofuran-2(3H)-ones
;
_journal_name_full 'Journal of the American Chemical Society'
_journal_page_first 590
_journal_page_last 593
_journal_paper_doi 10.1021/ja312125a
_journal_volume 135
_journal_year 2013
_chemical_absolute_configuration S
_chemical_formula_sum 'C23 H23 Cl O4'
_chemical_formula_weight 398.86
_chemical_name_systematic
; 
 ? 
;
_space_group_IT_number 4
_symmetry_cell_setting monoclinic
_symmetry_space_group_name_Hall 'P 2yb'
_symmetry_space_group_name_H-M 'P 1 21 1'
_atom_sites_solution_hydrogens geom
_atom_sites_solution_primary direct
_atom_sites_solution_secondary difmap
_audit_creation_method SHELXL-97
_cell_angle_alpha 90.00
_cell_angle_beta 90.982(2)
_cell_angle_gamma 90.00
_cell_formula_units_Z 6
_cell_length_a 6.4664(7)
_cell_length_b 24.377(3)
_cell_length_c 20.197(2)
_cell_measurement_reflns_used 3578
_cell_measurement_temperature 153
_cell_measurement_theta_max 23.28
_cell_measurement_theta_min 2.62
_cell_volume 3183.2(6)
_computing_cell_refinement 'Bruker SMART'
_computing_data_collection 'Bruker SMART'
_computing_data_reduction 'Bruker SAINT'
_computing_molecular_graphics 'Bruker SHELXTL'
_computing_publication_material 'Bruker SHELXTL'
_computing_structure_refinement 'SHELXL-97 (Sheldrick, 1997)'
_computing_structure_solution 'SHELXS-97 (Sheldrick, 1990)'
_diffrn_ambient_temperature 153
_diffrn_detector_area_resol_mean 8.366[pixels/mm]
_diffrn_measured_fraction_theta_full 0.994
_diffrn_measured_fraction_theta_max 0.994
_diffrn_measurement_device_type 'CCD area detector'
_diffrn_measurement_method 'phi and omega scans'
_diffrn_radiation_monochromator graphite
_diffrn_radiation_source 'fine-focus sealed tube'
_diffrn_radiation_type MoK\a
_diffrn_radiation_wavelength 0.71073
_diffrn_reflns_av_R_equivalents 0.0498
_diffrn_reflns_av_sigmaI/netI 0.0828
_diffrn_reflns_limit_h_max 8
_diffrn_reflns_limit_h_min -8
_diffrn_reflns_limit_k_max 29
_diffrn_reflns_limit_k_min -32
_diffrn_reflns_limit_l_max 22
_diffrn_reflns_limit_l_min -26
_diffrn_reflns_number 22718
_diffrn_reflns_theta_full 28.29
_diffrn_reflns_theta_max 28.29
_diffrn_reflns_theta_min 1.31
_exptl_absorpt_coefficient_mu 0.205
_exptl_absorpt_correction_T_max 0.9281
_exptl_absorpt_correction_T_min 0.0462
_exptl_absorpt_correction_type none
_exptl_crystal_colour colorless
_exptl_crystal_density_diffrn 1.248
_exptl_crystal_description prizm
_exptl_crystal_F_000 1260
_exptl_crystal_size_max 39.00
_exptl_crystal_size_mid 0.38
_exptl_crystal_size_min 0.37
_refine_diff_density_max 0.343
_refine_diff_density_min -0.217
_refine_diff_density_rms 0.050
_refine_ls_abs_structure_details 'Flack H D (1983), Acta Cryst. A39, 876-881'
_refine_ls_abs_structure_Flack 0.01(5)
_refine_ls_extinction_method none
_refine_ls_goodness_of_fit_ref 1.030
_refine_ls_hydrogen_treatment mixed
_refine_ls_matrix_type full
_refine_ls_number_parameters 766
_refine_ls_number_reflns 13684
_refine_ls_number_restraints 1
_refine_ls_restrained_S_all 1.030
_refine_ls_R_factor_all 0.0866
_refine_ls_R_factor_gt 0.0612
_refine_ls_shift/su_max 0.002
_refine_ls_shift/su_mean 0.000
_refine_ls_structure_factor_coef Fsqd
_refine_ls_weighting_details 'calc w=1/[\s^2^(Fo^2^)+(0.0463P)^2^+0.2980P] where P=(Fo^2^+2Fc^2^)/3'
_refine_ls_weighting_scheme calc
_refine_ls_wR_factor_gt 0.1184
_refine_ls_wR_factor_ref 0.1300
_reflns_number_gt 10270
_reflns_number_total 13684
_reflns_threshold_expression >2sigma(I)
_cod_data_source_file ja312125a_si_002.cif
_cod_data_source_block 2814mit
_cod_original_cell_volume 3183.1(6)
_cod_database_code 4119204

loop_
_symmetry_equiv_pos_as_xyz
'x, y, z'
'-x, y+1/2, -z'

loop_
_atom_site_label
_atom_site_type_symbol
_atom_site_fract_x
_atom_site_fract_y
_atom_site_fract_z
_atom_site_U_iso_or_equiv
_atom_site_adp_type
_atom_site_occupancy
_atom_site_symmetry_multiplicity
_atom_site_calc_flag
_atom_site_refinement_flags
Cl1 Cl 0.28879(13) 0.50789(4) 0.81763(5) 0.0496(2) Uani 1 1 d .
Cl2 Cl 0.74843(13) 0.36101(4) 0.23570(5) 0.0513(3) Uani 1 1 d .
Cl3 Cl -0.23683(14) 0.51129(5) 0.35093(5) 0.0537(3) Uani 1 1 d .
O10 O 1.0661(3) 0.39247(9) 0.86862(10) 0.0304(5) Uani 1 1 d .
O8 O 0.6413(3) 0.57245(10) 0.12740(11) 0.0349(5) Uani 1 1 d .
O7 O 0.5205(3) 0.50952(10) 0.19758(10) 0.0336(5) Uani 1 1 d .
O3 O -0.0193(3) 0.23971(10) 0.19222(10) 0.0332(5) Uani 1 1 d .
O4 O -0.1349(3) 0.16383(10) 0.24291(11) 0.0377(6) Uani 1 1 d .
O9 O 1.1965(3) 0.31882(10) 0.81787(11) 0.0350(5) Uani 1 1 d .
C33 C 0.1638(5) 0.27034(14) 0.19578(14) 0.0292(7) Uani 1 1 d .
C34 C 0.4965(5) 0.27325(14) 0.24817(15) 0.0299(7) Uani 1 1 d .
H34 H 0.5996 0.2580 0.2751 0.036 Uiso 1 1 calc R
C35 C 0.7295(5) 0.29188(13) 0.82522(15) 0.0274(7) Uani 1 1 d .
H35A H 0.5860 0.2908 0.8105 0.033 Uiso 1 1 calc R
H35B H 0.7977 0.2599 0.8072 0.033 Uiso 1 1 calc R
O11 O 1.1449(4) 0.47209(10) 0.62078(12) 0.0402(6) Uani 1 1 d .
O2 O -0.1399(3) 0.30441(10) 0.43913(11) 0.0390(6) Uani 1 1 d .
O6 O 0.7061(3) 0.66886(10) 0.35140(10) 0.0366(6) Uani 1 1 d .
C36 C 0.3117(4) 0.24593(13) 0.23632(14) 0.0263(7) Uani 1 1 d .
C37 C 0.5170(5) 0.47241(14) 0.83702(17) 0.0330(7) Uani 1 1 d .
C38 C 0.7405(4) 0.39730(13) 0.82070(15) 0.0255(7) Uani 1 1 d .
C39 C 0.9541(5) 0.38699(14) 0.68774(15) 0.0319(7) Uani 1 1 d .
H39 H 0.8800 0.4191 0.6801 0.038 Uiso 1 1 calc R
C40 C 0.5803(5) 0.31051(14) 0.93789(16) 0.0342(8) Uani 1 1 d .
H40 H 0.4683 0.3275 0.9169 0.041 Uiso 1 1 calc R
C41 C 0.2859(4) 0.58115(13) 0.16684(14) 0.0235(6) Uani 1 1 d .
C42 C 0.5544(5) 0.42262(13) 0.80662(15) 0.0287(7) Uani 1 1 d .
H42 H 0.4577 0.4069 0.7778 0.034 Uiso 1 1 calc R
C43 C 0.6541(5) 0.49538(13) 0.88204(16) 0.0331(7) Uani 1 1 d .
H43 H 0.6205 0.5282 0.9027 0.040 Uiso 1 1 calc R
O5 O 0.9488(3) 0.70601(10) 0.28562(12) 0.0403(6) Uani 1 1 d .
C44 C 0.8805(4) 0.42163(13) 0.86375(14) 0.0262(7) Uani 1 1 d .
C45 C 0.3178(5) 0.14092(14) 0.15240(16) 0.0299(7) Uani 1 1 d .
C46 C 0.1920(5) 0.31930(16) 0.16400(17) 0.0386(8) Uani 1 1 d .
H46 H 0.0913 0.3336 0.1355 0.046 Uiso 1 1 calc R
C47 C 0.5228(5) 0.32411(15) 0.21860(17) 0.0367(8) Uani 1 1 d .
C48 C 1.0524(4) 0.34827(13) 0.82649(14) 0.0265(7) Uani 1 1 d .
C49 C 0.0984(5) 0.22746(15) 0.37071(15) 0.0348(8) Uani 1 1 d .
H49 H 0.1573 0.2616 0.3793 0.042 Uiso 1 1 calc R
C50 C 0.8415(5) 0.47018(14) 0.89689(15) 0.0316(7) Uani 1 1 d .
H50 H 0.9355 0.4850 0.9273 0.038 Uiso 1 1 calc R
C51 C 0.9110(5) 0.26076(15) 1.00166(18) 0.0419(9) Uani 1 1 d .
H51 H 1.0235 0.2444 1.0231 0.050 Uiso 1 1 calc R
C52 C 0.7797(5) 0.68595(14) 0.29357(16) 0.0307(7) Uani 1 1 d .
C53 C 0.3349(5) 0.14203(13) 0.22753(15) 0.0298(7) Uani 1 1 d .
H53A H 0.4801 0.1422 0.2404 0.036 Uiso 1 1 calc R
H53B H 0.2744 0.1086 0.2447 0.036 Uiso 1 1 calc R
C54 C 0.2280(4) 0.19191(13) 0.26014(15) 0.0266(7) Uani 1 1 d .
C55 C 0.2009(4) 0.54539(13) 0.22132(14) 0.0237(6) Uani 1 1 d .
O12 O 1.4516(4) 0.42963(12) 0.63408(14) 0.0567(7) Uani 1 1 d .
C56 C 0.8448(5) 0.33939(13) 0.72016(15) 0.0301(7) Uani 1 1 d .
H56A H 0.9168 0.3057 0.7095 0.036 Uiso 1 1 calc R
H56B H 0.7056 0.3367 0.7018 0.036 Uiso 1 1 calc R
C57 C 0.1675(4) 0.57498(13) 0.09984(14) 0.0276(7) Uani 1 1 d .
H57A H 0.0276 0.5884 0.1051 0.033 Uiso 1 1 calc R
H57B H 0.2337 0.5980 0.0673 0.033 Uiso 1 1 calc R
C58 C 0.1387(6) 0.40984(15) 0.02380(16) 0.0388(8) Uani 1 1 d .
H58 H 0.1317 0.3744 0.0070 0.047 Uiso 1 1 calc R
C59 C 0.7372(5) 0.28821(12) 0.89978(16) 0.0265(7) Uani 1 1 d .
C60 C 0.1406(5) 0.12048(14) 0.12055(17) 0.0370(8) Uani 1 1 d .
H60 H 0.0323 0.1071 0.1456 0.044 Uiso 1 1 calc R
C61 C -0.0130(5) 0.50787(16) 0.30340(15) 0.0358(8) Uani 1 1 d .
C62 C 0.0184(5) 0.54787(14) 0.25588(15) 0.0290(7) Uani 1 1 d .
H62 H -0.0790 0.5752 0.2476 0.035 Uiso 1 1 calc R
C63 C -0.0054(5) 0.48237(14) 0.08916(15) 0.0297(7) Uani 1 1 d .
H63 H -0.1088 0.4948 0.1169 0.036 Uiso 1 1 calc R
C64 C 0.8331(4) 0.34468(12) 0.79618(14) 0.0240(6) Uani 1 1 d .
C65 C 0.0042(5) 0.19455(14) 0.23316(15) 0.0298(7) Uani 1 1 d .
C66 C 0.3059(5) 0.64268(13) 0.18451(15) 0.0274(7) Uani 1 1 d .
H66A H 0.3571 0.6624 0.1464 0.033 Uiso 1 1 calc R
H66B H 0.1699 0.6571 0.1943 0.033 Uiso 1 1 calc R
C67 C 0.2265(5) 0.18496(14) 0.33616(15) 0.0318(7) Uani 1 1 d .
H67A H 0.1732 0.1488 0.3466 0.038 Uiso 1 1 calc R
H67B H 0.3676 0.1870 0.3531 0.038 Uiso 1 1 calc R
C68 C 0.4766(5) 0.16059(15) 0.11393(17) 0.0410(9) Uani 1 1 d .
H68 H 0.5951 0.1749 0.1341 0.049 Uiso 1 1 calc R
C69 C 1.2664(5) 0.43071(15) 0.63977(16) 0.0357(8) Uani 1 1 d .
O1 O -0.4139(4) 0.24832(14) 0.42814(14) 0.0622(8) Uani 1 1 d .
C1 C 0.5011(4) 0.55632(13) 0.15968(14) 0.0276(7) Uani 1 1 d .
C2 C -0.2359(5) 0.25825(16) 0.42061(16) 0.0372(8) Uani 1 1 d .
C3 C 0.1570(4) 0.51705(13) 0.07334(13) 0.0252(6) Uani 1 1 d .
C4 C 1.1476(5) 0.38519(14) 0.66986(15) 0.0329(7) Uani 1 1 d .
H4 H 1.2174 0.3523 0.6766 0.039 Uiso 1 1 calc R
C5 C 0.3762(5) 0.34652(15) 0.17602(16) 0.0375(8) Uani 1 1 d .
H5 H 0.4015 0.3799 0.1555 0.045 Uiso 1 1 calc R
C6 C -0.0925(5) 0.21874(16) 0.38934(16) 0.0375(8) Uani 1 1 d .
H6 H -0.1441 0.1836 0.3821 0.045 Uiso 1 1 calc R
C7 C 0.4478(5) 0.65290(13) 0.24258(15) 0.0286(7) Uani 1 1 d .
H7 H 0.4054 0.6416 0.2842 0.034 Uiso 1 1 calc R
C8 C 0.9030(5) 0.26286(14) 0.93298(17) 0.0360(8) Uani 1 1 d .
H8 H 1.0089 0.2472 0.9088 0.043 Uiso 1 1 calc R
C9 C 0.3405(4) 0.50447(14) 0.23486(14) 0.0280(6) Uani 1 1 d .
C10 C 0.5883(6) 0.30777(15) 1.00642(17) 0.0413(9) Uani 1 1 d .
H10 H 0.4822 0.3228 1.0311 0.050 Uiso 1 1 calc R
C11 C 1.0286(6) 0.6506(2) 0.4141(2) 0.0573(11) Uani 1 1 d .
H11A H 1.1147 0.6671 0.3814 0.086 Uiso 1 1 calc R
H11B H 1.0097 0.6124 0.4041 0.086 Uiso 1 1 calc R
H11C H 1.0935 0.6542 0.4570 0.086 Uiso 1 1 calc R
C12 C -0.0154(5) 0.42936(15) 0.06415(16) 0.0362(8) Uani 1 1 d .
H12 H -0.1263 0.4069 0.0746 0.043 Uiso 1 1 calc R
C13 C 1.2282(7) 0.52185(16) 0.5887(2) 0.0511(10) Uani 1 1 d .
C14 C 0.3117(5) 0.49642(15) 0.03260(14) 0.0345(8) Uani 1 1 d .
H14 H 0.4223 0.5188 0.0214 0.041 Uiso 1 1 calc R
C15 C 0.1260(6) 0.46630(16) 0.31546(17) 0.0431(9) Uani 1 1 d .
H15 H 0.0979 0.4398 0.3472 0.052 Uiso 1 1 calc R
C16 C 0.3085(5) 0.46368(15) 0.28028(18) 0.0400(8) Uani 1 1 d .
H16 H 0.4041 0.4357 0.2872 0.048 Uiso 1 1 calc R
C17 C 0.3023(6) 0.44324(15) 0.00876(16) 0.0405(8) Uani 1 1 d .
H17 H 0.4077 0.4300 -0.0177 0.049 Uiso 1 1 calc R
C18 C 0.7541(6) 0.28266(16) 1.03809(18) 0.0444(9) Uani 1 1 d .
H18 H 0.7592 0.2806 1.0841 0.053 Uiso 1 1 calc R
C19 C 0.4599(7) 0.15910(18) 0.04522(19) 0.0526(10) Uani 1 1 d .
H19 H 0.5680 0.1719 0.0196 0.063 Uiso 1 1 calc R
C20 C -0.2570(6) 0.34870(17) 0.47382(18) 0.0464(9) Uani 1 1 d .
C21 C 0.1241(6) 0.11989(16) 0.0523(2) 0.0481(10) Uani 1 1 d .
H21 H 0.0044 0.1067 0.0317 0.058 Uiso 1 1 calc R
C22 C 0.8209(5) 0.67898(16) 0.41406(16) 0.0389(8) Uani 1 1 d .
C23 C -0.0891(8) 0.3910(2) 0.4883(2) 0.0715(14) Uani 1 1 d .
H23A H 0.0149 0.3751 0.5169 0.107 Uiso 1 1 calc R
H23B H -0.1488 0.4223 0.5096 0.107 Uiso 1 1 calc R
H23C H -0.0275 0.4022 0.4476 0.107 Uiso 1 1 calc R
C24 C 0.6294(5) 0.67703(13) 0.23806(15) 0.0298(7) Uani 1 1 d .
H24 H 0.6669 0.6896 0.1965 0.036 Uiso 1 1 calc R
C25 C 0.8415(7) 0.74037(19) 0.4244(2) 0.0631(12) Uani 1 1 d .
H25A H 0.7096 0.7576 0.4169 0.095 Uiso 1 1 calc R
H25B H 0.9397 0.7549 0.3939 0.095 Uiso 1 1 calc R
H25C H 0.8882 0.7475 0.4690 0.095 Uiso 1 1 calc R
C26 C 0.2829(7) 0.13865(18) 0.01497(19) 0.0557(11) Uani 1 1 d .
H26 H 0.2721 0.1377 -0.0310 0.067 Uiso 1 1 calc R
C27 C 0.6795(7) 0.6531(2) 0.46451(18) 0.0610(12) Uani 1 1 d .
H27A H 0.6667 0.6145 0.4557 0.092 Uiso 1 1 calc R
H27B H 0.5455 0.6700 0.4616 0.092 Uiso 1 1 calc R
H27C H 0.7369 0.6584 0.5082 0.092 Uiso 1 1 calc R
C28 C 1.3326(8) 0.5064(2) 0.5249(2) 0.0713(13) Uani 1 1 d .
H28A H 1.2428 0.4829 0.4993 0.107 Uiso 1 1 calc R
H28B H 1.4594 0.4874 0.5349 0.107 Uiso 1 1 calc R
H28C H 1.3617 0.5389 0.5001 0.107 Uiso 1 1 calc R
C29 C -0.3424(7) 0.3278(2) 0.5369(2) 0.0677(13) Uani 1 1 d .
H29A H -0.2339 0.3109 0.5627 0.102 Uiso 1 1 calc R
H29B H -0.4486 0.3013 0.5273 0.102 Uiso 1 1 calc R
H29C H -0.4000 0.3577 0.5614 0.102 Uiso 1 1 calc R
C30 C 1.3725(9) 0.5517(2) 0.6357(2) 0.0831(16) Uani 1 1 d .
H30A H 1.4894 0.5288 0.6461 0.125 Uiso 1 1 calc R
H30B H 1.3010 0.5604 0.6757 0.125 Uiso 1 1 calc R
H30C H 1.4190 0.5850 0.6154 0.125 Uiso 1 1 calc R
C31 C 1.0315(8) 0.5540(2) 0.5742(3) 0.0832(16) Uani 1 1 d .
H31A H 0.9584 0.5597 0.6146 0.125 Uiso 1 1 calc R
H31B H 0.9455 0.5337 0.5436 0.125 Uiso 1 1 calc R
H31C H 1.0660 0.5888 0.5551 0.125 Uiso 1 1 calc R
C32 C -0.4208(8) 0.3717(2) 0.4267(3) 0.0848(17) Uani 1 1 d .
H32A H -0.4873 0.4024 0.4470 0.127 Uiso 1 1 calc R
H32B H -0.5217 0.3438 0.4168 0.127 Uiso 1 1 calc R
H32C H -0.3569 0.3833 0.3865 0.127 Uiso 1 1 calc R

loop_
_atom_site_aniso_label
_atom_site_aniso_U_11
_atom_site_aniso_U_22
_atom_site_aniso_U_33
_atom_site_aniso_U_23
_atom_site_aniso_U_13
_atom_site_aniso_U_12
Cl1 0.0348(4) 0.0362(5) 0.0780(7) 0.0077(5) 0.0041(4) 0.0124(4)
Cl2 0.0381(5) 0.0393(6) 0.0768(7) -0.0083(5) 0.0118(4) -0.0097(4)
Cl3 0.0447(5) 0.0676(7) 0.0493(5) 0.0053(5) 0.0186(4) -0.0103(5)
O10 0.0252(11) 0.0302(13) 0.0356(12) -0.0061(10) -0.0064(9) 0.0012(9)
O8 0.0265(11) 0.0421(15) 0.0364(12) 0.0047(11) 0.0059(9) 0.0037(10)
O7 0.0308(11) 0.0333(13) 0.0367(12) 0.0089(11) 0.0030(9) 0.0123(11)
O3 0.0284(11) 0.0377(14) 0.0332(12) 0.0039(10) -0.0077(9) 0.0035(10)
O4 0.0263(11) 0.0429(15) 0.0438(14) -0.0024(11) -0.0037(10) -0.0047(11)
O9 0.0255(11) 0.0334(14) 0.0459(14) -0.0058(11) -0.0041(10) 0.0035(10)
C33 0.0305(16) 0.0339(19) 0.0231(15) -0.0046(14) 0.0005(12) 0.0061(14)
C34 0.0274(15) 0.0324(19) 0.0299(16) -0.0054(14) 0.0002(13) 0.0046(14)
C35 0.0282(15) 0.0214(16) 0.0325(17) -0.0004(13) -0.0028(13) -0.0032(13)
O11 0.0409(13) 0.0329(14) 0.0470(14) 0.0013(11) 0.0070(11) 0.0008(11)
O2 0.0395(13) 0.0445(16) 0.0333(13) -0.0028(11) 0.0030(10) -0.0005(12)
O6 0.0344(12) 0.0491(16) 0.0262(11) -0.0037(11) -0.0004(9) -0.0113(11)
C36 0.0280(15) 0.0258(17) 0.0251(15) -0.0047(13) 0.0019(12) 0.0053(13)
C37 0.0271(15) 0.0297(19) 0.0422(19) 0.0077(15) 0.0040(14) 0.0010(14)
C38 0.0248(15) 0.0252(17) 0.0266(15) 0.0035(13) 0.0029(12) -0.0024(13)
C39 0.0358(18) 0.0318(19) 0.0278(17) -0.0034(14) -0.0053(13) 0.0042(14)
C40 0.0319(17) 0.034(2) 0.0362(19) 0.0073(15) -0.0054(14) 0.0047(15)
C41 0.0210(14) 0.0234(16) 0.0260(15) -0.0006(12) -0.0048(11) 0.0034(12)
C42 0.0269(16) 0.0266(18) 0.0327(17) 0.0023(14) 0.0012(13) -0.0045(14)
C43 0.0384(17) 0.0202(17) 0.0411(19) -0.0009(14) 0.0109(14) 0.0016(14)
O5 0.0335(12) 0.0447(16) 0.0428(14) 0.0024(12) 0.0002(10) -0.0097(11)
C44 0.0280(15) 0.0240(17) 0.0266(16) 0.0000(13) 0.0005(12) -0.0039(13)
C45 0.0280(15) 0.0238(17) 0.0378(18) -0.0078(14) -0.0056(13) 0.0054(13)
C46 0.0421(19) 0.041(2) 0.0326(18) 0.0057(16) -0.0017(15) 0.0112(17)
C47 0.0353(18) 0.032(2) 0.043(2) -0.0097(16) 0.0104(15) -0.0030(16)
C48 0.0254(15) 0.0292(18) 0.0251(15) 0.0027(13) -0.0015(12) -0.0021(13)
C49 0.0407(19) 0.038(2) 0.0251(16) 0.0048(15) -0.0043(14) -0.0029(16)
C50 0.0372(17) 0.0285(18) 0.0291(17) -0.0037(14) 0.0016(13) -0.0067(15)
C51 0.0412(19) 0.034(2) 0.050(2) 0.0123(17) -0.0158(17) 0.0021(17)
C52 0.0350(17) 0.0239(17) 0.0334(17) -0.0044(13) 0.0010(13) -0.0016(14)
C53 0.0274(15) 0.0242(17) 0.0377(18) -0.0015(14) -0.0049(13) 0.0076(13)
C54 0.0260(15) 0.0271(18) 0.0267(15) 0.0008(13) -0.0030(12) 0.0040(13)
C55 0.0247(14) 0.0207(16) 0.0256(15) 0.0003(12) -0.0038(12) -0.0015(12)
O12 0.0395(15) 0.0566(19) 0.074(2) 0.0076(15) 0.0074(13) -0.0007(14)
C56 0.0305(16) 0.0267(18) 0.0332(17) -0.0066(14) -0.0021(13) -0.0006(14)
C57 0.0257(15) 0.0293(18) 0.0278(16) 0.0052(14) -0.0003(12) 0.0007(13)
C58 0.058(2) 0.0275(19) 0.0302(18) -0.0053(15) -0.0086(16) 0.0020(17)
C59 0.0274(15) 0.0159(16) 0.0360(17) -0.0014(13) -0.0043(13) -0.0035(12)
C60 0.0357(18) 0.033(2) 0.042(2) -0.0099(16) -0.0067(15) 0.0017(15)
C61 0.0306(16) 0.046(2) 0.0311(17) -0.0012(17) 0.0039(13) -0.0090(17)
C62 0.0286(15) 0.0284(18) 0.0301(17) -0.0003(14) -0.0014(13) 0.0016(13)
C63 0.0264(15) 0.0316(19) 0.0310(17) -0.0002(14) -0.0022(13) 0.0032(13)
C64 0.0227(14) 0.0190(16) 0.0301(15) -0.0012(13) -0.0025(11) 0.0000(12)
C65 0.0254(15) 0.038(2) 0.0264(16) -0.0091(14) -0.0015(12) 0.0044(15)
C66 0.0296(16) 0.0220(17) 0.0305(17) 0.0018(13) -0.0029(12) 0.0018(13)
C67 0.0334(16) 0.0318(19) 0.0299(16) 0.0042(14) -0.0035(13) 0.0026(15)
C68 0.0415(19) 0.039(2) 0.043(2) -0.0165(17) 0.0012(16) -0.0039(17)
C69 0.0367(19) 0.035(2) 0.0358(19) -0.0060(16) 0.0025(15) -0.0023(16)
O1 0.0355(14) 0.077(2) 0.075(2) -0.0288(17) 0.0044(13) -0.0119(15)
C1 0.0268(15) 0.0320(19) 0.0238(16) -0.0030(13) -0.0019(13) 0.0040(13)
C2 0.0373(19) 0.043(2) 0.0314(18) -0.0023(16) -0.0022(14) -0.0050(17)
C3 0.0311(15) 0.0253(17) 0.0189(14) 0.0015(12) -0.0076(11) 0.0031(13)
C4 0.0375(18) 0.0274(19) 0.0337(18) -0.0040(14) -0.0021(14) 0.0063(15)
C5 0.046(2) 0.030(2) 0.0364(18) 0.0047(15) 0.0104(15) 0.0049(16)
C6 0.0415(19) 0.036(2) 0.0353(19) 0.0006(16) -0.0029(15) -0.0031(16)
C7 0.0353(17) 0.0240(17) 0.0266(16) -0.0022(13) 0.0022(13) 0.0031(14)
C8 0.0359(17) 0.0268(19) 0.045(2) 0.0033(15) 0.0024(15) 0.0031(15)
C9 0.0291(15) 0.0250(17) 0.0296(16) 0.0028(14) -0.0027(12) 0.0014(14)
C10 0.045(2) 0.042(2) 0.037(2) -0.0014(17) 0.0054(16) 0.0055(17)
C11 0.049(2) 0.076(3) 0.047(2) 0.006(2) -0.0101(18) 0.001(2)
C12 0.0419(19) 0.031(2) 0.0355(18) 0.0044(15) -0.0047(15) -0.0021(16)
C13 0.070(3) 0.032(2) 0.052(2) 0.0026(18) 0.011(2) -0.009(2)
C14 0.0376(17) 0.044(2) 0.0218(15) -0.0006(15) 0.0024(13) -0.0037(16)
C15 0.051(2) 0.040(2) 0.038(2) 0.0141(17) 0.0045(16) -0.0095(18)
C16 0.045(2) 0.031(2) 0.043(2) 0.0058(16) -0.0025(16) 0.0097(16)
C17 0.054(2) 0.036(2) 0.0311(18) -0.0041(16) 0.0039(16) 0.0040(17)
C18 0.055(2) 0.041(2) 0.037(2) 0.0066(17) -0.0031(17) -0.0021(18)
C19 0.064(3) 0.052(3) 0.042(2) -0.0136(19) 0.0117(19) -0.001(2)
C20 0.057(2) 0.043(2) 0.039(2) -0.0090(18) 0.0048(17) 0.0062(19)
C21 0.048(2) 0.045(2) 0.050(2) -0.0220(19) -0.0194(19) 0.0086(18)
C22 0.0414(19) 0.047(2) 0.0283(17) -0.0060(16) -0.0049(14) -0.0069(17)
C23 0.107(4) 0.053(3) 0.055(3) -0.011(2) 0.013(3) -0.020(3)
C24 0.0358(17) 0.0254(17) 0.0281(16) 0.0008(13) -0.0024(13) 0.0002(14)
C25 0.080(3) 0.059(3) 0.050(3) -0.018(2) -0.007(2) -0.005(3)
C26 0.079(3) 0.053(3) 0.035(2) -0.0185(19) -0.007(2) 0.013(2)
C27 0.062(3) 0.092(4) 0.0285(19) 0.001(2) -0.0009(18) -0.017(2)
C28 0.103(3) 0.054(3) 0.057(3) 0.004(2) 0.023(2) -0.016(3)
C29 0.077(3) 0.072(3) 0.054(3) -0.022(2) 0.026(2) -0.006(3)
C30 0.120(4) 0.055(3) 0.075(3) -0.012(3) 0.003(3) -0.041(3)
C31 0.107(4) 0.042(3) 0.102(4) 0.023(3) 0.014(3) 0.016(3)
C32 0.101(4) 0.068(4) 0.084(4) -0.022(3) -0.031(3) 0.036(3)

loop_
_atom_type_symbol
_atom_type_description
_atom_type_scat_dispersion_real
_atom_type_scat_dispersion_imag
_atom_type_scat_source
C C 0.0033 0.0016 'International Tables Vol C Tables 4.2.6.8 and 6.1.1.4'
H H 0.0000 0.0000 'International Tables Vol C Tables 4.2.6.8 and 6.1.1.4'
O O 0.0106 0.0060 'International Tables Vol C Tables 4.2.6.8 and 6.1.1.4'
Cl Cl 0.1484 0.1585 'International Tables Vol C Tables 4.2.6.8 and 6.1.1.4'

loop_
_geom_angle_atom_site_label_1
_geom_angle_atom_site_label_2
_geom_angle_atom_site_label_3
_geom_angle
C48 O10 C44 108.0(2)
C1 O7 C9 107.6(2)
C65 O3 C33 108.0(2)
C46 C33 C36 123.8(3)
C46 C33 O3 124.1(3)
C36 C33 O3 112.1(3)
C36 C34 C47 117.8(3)
C36 C34 H34 121.1
C47 C34 H34 121.1
C59 C35 C64 114.5(2)
C59 C35 H35A 108.6
C64 C35 H35A 108.6
C59 C35 H35B 108.6
C64 C35 H35B 108.6
H35A C35 H35B 107.6
C69 O11 C13 121.9(3)
C2 O2 C20 120.1(3)
C52 O6 C22 121.1(2)
C33 C36 C34 118.8(3)
C33 C36 C54 108.5(3)
C34 C36 C54 132.8(3)
C43 C37 C42 122.3(3)
C43 C37 Cl1 118.5(3)
C42 C37 Cl1 119.2(3)
C42 C38 C44 119.9(3)
C42 C38 C64 131.7(3)
C44 C38 C64 108.3(3)
C4 C39 C56 123.3(3)
C4 C39 H39 118.3
C56 C39 H39 118.3
C10 C40 C59 121.2(3)
C10 C40 H40 119.4
C59 C40 H40 119.4
C55 C41 C1 100.6(2)
C55 C41 C66 114.9(2)
C1 C41 C66 109.5(2)
C55 C41 C57 113.5(2)
C1 C41 C57 108.4(2)
C66 C41 C57 109.5(2)
C38 C42 C37 117.4(3)
C38 C42 H42 121.3
C37 C42 H42 121.3
C37 C43 C50 120.8(3)
C37 C43 H43 119.6
C50 C43 H43 119.6
C38 C44 C50 123.4(3)
C38 C44 O10 112.3(3)
C50 C44 O10 124.3(3)
C68 C45 C60 118.4(3)
C68 C45 C53 120.8(3)
C60 C45 C53 120.8(3)
C33 C46 C5 117.3(3)
C33 C46 H46 121.4
C5 C46 H46 121.4
C5 C47 C34 122.2(3)
C5 C47 Cl2 118.8(3)
C34 C47 Cl2 118.9(3)
O9 C48 O10 121.3(3)
O9 C48 C64 128.8(3)
O10 C48 C64 109.9(2)
C6 C49 C67 123.3(3)
C6 C49 H49 118.4
C67 C49 H49 118.4
C44 C50 C43 116.1(3)
C44 C50 H50 122.0
C43 C50 H50 122.0
C18 C51 C8 120.4(3)
C18 C51 H51 119.8
C8 C51 H51 119.8
O5 C52 O6 125.3(3)
O5 C52 C24 122.6(3)
O6 C52 C24 112.1(3)
C45 C53 C54 114.4(2)
C45 C53 H53A 108.7
C54 C53 H53A 108.7
C45 C53 H53B 108.7
C54 C53 H53B 108.7
H53A C53 H53B 107.6
C36 C54 C65 101.0(2)
C36 C54 C67 114.9(3)
C65 C54 C67 109.6(2)
C36 C54 C53 112.6(2)
C65 C54 C53 107.8(2)
C67 C54 C53 110.3(3)
C9 C55 C62 119.8(3)
C9 C55 C41 108.5(2)
C62 C55 C41 131.7(3)
C39 C56 C64 113.4(2)
C39 C56 H56A 108.9
C64 C56 H56A 108.9
C39 C56 H56B 108.9
C64 C56 H56B 108.9
H56A C56 H56B 107.7
C3 C57 C41 114.7(2)
C3 C57 H57A 108.6
C41 C57 H57A 108.6
C3 C57 H57B 108.6
C41 C57 H57B 108.6
H57A C57 H57B 107.6
C17 C58 C12 119.5(3)
C17 C58 H58 120.3
C12 C58 H58 120.3
C40 C59 C8 117.8(3)
C40 C59 C35 121.1(3)
C8 C59 C35 121.1(3)
C21 C60 C45 120.8(3)
C21 C60 H60 119.6
C45 C60 H60 119.6
C15 C61 C62 122.6(3)
C15 C61 Cl3 118.8(3)
C62 C61 Cl3 118.6(3)
C55 C62 C61 117.1(3)
C55 C62 H62 121.4
C61 C62 H62 121.4
C12 C63 C3 120.9(3)
C12 C63 H63 119.6
C3 C63 H63 119.6
C38 C64 C48 101.0(2)
C38 C64 C56 115.2(2)
C48 C64 C56 109.9(2)
C38 C64 C35 113.7(2)
C48 C64 C35 107.1(2)
C56 C64 C35 109.4(2)
O4 C65 O3 121.6(3)
O4 C65 C54 128.6(3)
O3 C65 C54 109.7(3)
C7 C66 C41 112.9(2)
C7 C66 H66A 109.0
C41 C66 H66A 109.0
C7 C66 H66B 109.0
C41 C66 H66B 109.0
H66A C66 H66B 107.8
C49 C67 C54 113.5(3)
C49 C67 H67A 108.9
C54 C67 H67A 108.9
C49 C67 H67B 108.9
C54 C67 H67B 108.9
H67A C67 H67B 107.7
C45 C68 C19 120.4(3)
C45 C68 H68 119.8
C19 C68 H68 119.8
O12 C69 O11 124.9(3)
O12 C69 C4 123.0(3)
O11 C69 C4 112.1(3)
O8 C1 O7 120.9(3)
O8 C1 C41 128.6(3)
O7 C1 C41 110.5(2)
O1 C2 O2 125.6(3)
O1 C2 C6 122.4(4)
O2 C2 C6 112.0(3)
C63 C3 C14 117.8(3)
C63 C3 C57 121.1(3)
C14 C3 C57 121.1(3)
C39 C4 C69 126.3(3)
C39 C4 H4 116.9
C69 C4 H4 116.9
C47 C5 C46 120.0(3)
C47 C5 H5 120.0
C46 C5 H5 120.0
C49 C6 C2 127.8(4)
C49 C6 H6 116.1
C2 C6 H6 116.1
C24 C7 C66 123.7(3)
C24 C7 H7 118.2
C66 C7 H7 118.2
C51 C8 C59 120.7(3)
C51 C8 H8 119.6
C59 C8 H8 119.6
C55 C9 C16 123.7(3)
C55 C9 O7 112.3(3)
C16 C9 O7 124.0(3)
C18 C10 C40 119.9(3)
C18 C10 H10 120.0
C40 C10 H10 120.0
C22 C11 H11A 109.5
C22 C11 H11B 109.5
H11A C11 H11B 109.5
C22 C11 H11C 109.5
H11A C11 H11C 109.5
H11B C11 H11C 109.5
C58 C12 C63 120.3(3)
C58 C12 H12 119.8
C63 C12 H12 119.8
O11 C13 C30 110.3(3)
O11 C13 C28 109.8(3)
C30 C13 C28 112.1(4)
O11 C13 C31 101.3(3)
C30 C13 C31 112.4(4)
C28 C13 C31 110.4(4)
C17 C14 C3 120.9(3)
C17 C14 H14 119.5
C3 C14 H14 119.5
C61 C15 C16 120.2(3)
C61 C15 H15 119.9
C16 C15 H15 119.9
C9 C16 C15 116.6(3)
C9 C16 H16 121.7
C15 C16 H16 121.7
C58 C17 C14 120.5(3)
C58 C17 H17 119.7
C14 C17 H17 119.7
C51 C18 C10 119.9(3)
C51 C18 H18 120.0
C10 C18 H18 120.0
C26 C19 C68 120.0(4)
C26 C19 H19 120.0
C68 C19 H19 120.0
C29 C20 O2 110.6(3)
C29 C20 C32 113.5(4)
O2 C20 C32 109.0(3)
C29 C20 C23 110.0(3)
O2 C20 C23 102.3(3)
C32 C20 C23 111.0(4)
C26 C21 C60 120.2(3)
C26 C21 H21 119.9
C60 C21 H21 119.9
O6 C22 C11 111.0(3)
O6 C22 C25 108.9(3)
C11 C22 C25 112.1(3)
O6 C22 C27 101.9(3)
C11 C22 C27 110.8(3)
C25 C22 C27 111.7(3)
C20 C23 H23A 109.5
C20 C23 H23B 109.5
H23A C23 H23B 109.5
C20 C23 H23C 109.5
H23A C23 H23C 109.5
H23B C23 H23C 109.5
C7 C24 C52 125.8(3)
C7 C24 H24 117.1
C52 C24 H24 117.1
C22 C25 H25A 109.5
C22 C25 H25B 109.5
H25A C25 H25B 109.5
C22 C25 H25C 109.5
H25A C25 H25C 109.5
H25B C25 H25C 109.5
C21 C26 C19 120.2(4)
C21 C26 H26 119.9
C19 C26 H26 119.9
C22 C27 H27A 109.5
C22 C27 H27B 109.5
H27A C27 H27B 109.5
C22 C27 H27C 109.5
H27A C27 H27C 109.5
H27B C27 H27C 109.5
C13 C28 H28A 109.5
C13 C28 H28B 109.5
H28A C28 H28B 109.5
C13 C28 H28C 109.5
H28A C28 H28C 109.5
H28B C28 H28C 109.5
C20 C29 H29A 109.5
C20 C29 H29B 109.5
H29A C29 H29B 109.5
C20 C29 H29C 109.5
H29A C29 H29C 109.5
H29B C29 H29C 109.5
C13 C30 H30A 109.5
C13 C30 H30B 109.5
H30A C30 H30B 109.5
C13 C30 H30C 109.5
H30A C30 H30C 109.5
H30B C30 H30C 109.5
C13 C31 H31A 109.5
C13 C31 H31B 109.5
H31A C31 H31B 109.5
C13 C31 H31C 109.5
H31A C31 H31C 109.5
H31B C31 H31C 109.5
C20 C32 H32A 109.5
C20 C32 H32B 109.5
H32A C32 H32B 109.5
C20 C32 H32C 109.5
H32A C32 H32C 109.5
H32B C32 H32C 109.5

loop_
_geom_bond_atom_site_label_1
_geom_bond_atom_site_label_2
_geom_bond_distance
Cl1 C37 1.749(3)
Cl2 C47 1.743(3)
Cl3 C61 1.752(3)
O10 C48 1.375(4)
O10 C44 1.397(4)
O8 C1 1.192(3)
O7 C1 1.378(4)
O7 C9 1.402(3)
O3 C65 1.384(4)
O3 C33 1.400(4)
O4 C65 1.190(4)
O9 C48 1.192(4)
C33 C46 1.369(5)
C33 C36 1.383(4)
C34 C36 1.385(4)
C34 C47 1.388(5)
C34 H34 0.9300
C35 C59 1.509(4)
C35 C64 1.569(4)
C35 H35A 0.9700
C35 H35B 0.9700
O11 C69 1.331(4)
O11 C13 1.480(4)
O2 C2 1.335(4)
O2 C20 1.499(4)
O6 C52 1.335(4)
O6 C22 1.477(4)
C36 C54 1.506(4)
C37 C43 1.378(5)
C37 C42 1.383(5)
C38 C42 1.378(4)
C38 C44 1.378(4)
C38 C64 1.503(4)
C39 C4 1.309(4)
C39 C56 1.513(4)
C39 H39 0.9300
C40 C10 1.386(5)
C40 C59 1.394(4)
C40 H40 0.9300
C41 C55 1.515(4)
C41 C1 1.527(4)
C41 C66 1.547(4)
C41 C57 1.551(4)
C42 H42 0.9300
C43 C50 1.387(4)
C43 H43 0.9300
O5 C52 1.211(4)
C44 C50 1.385(4)
C45 C68 1.384(5)
C45 C60 1.396(4)
C45 C53 1.520(4)
C46 C5 1.381(5)
C46 H46 0.9300
C47 C5 1.382(5)
C48 C64 1.537(4)
C49 C6 1.314(4)
C49 C67 1.505(5)
C49 H49 0.9300
C50 H50 0.9300
C51 C18 1.372(5)
C51 C8 1.388(5)
C51 H51 0.9300
C52 C24 1.487(4)
C53 C54 1.551(4)
C53 H53A 0.9700
C53 H53B 0.9700
C54 C65 1.539(4)
C54 C67 1.545(4)
C55 C9 1.370(4)
C55 C62 1.382(4)
O12 C69 1.205(4)
C56 C64 1.544(4)
C56 H56A 0.9700
C56 H56B 0.9700
C57 C3 1.511(4)
C57 H57A 0.9700
C57 H57B 0.9700
C58 C17 1.373(5)
C58 C12 1.383(5)
C58 H58 0.9300
C59 C8 1.398(4)
C60 C21 1.382(5)
C60 H60 0.9300
C61 C15 1.374(5)
C61 C62 1.386(5)
C62 H62 0.9300
C63 C12 1.389(5)
C63 C3 1.390(4)
C63 H63 0.9300
C66 C7 1.498(4)
C66 H66A 0.9700
C66 H66B 0.9700
C67 H67A 0.9700
C67 H67B 0.9700
C68 C19 1.390(5)
C68 H68 0.9300
C69 C4 1.486(5)
O1 C2 1.189(4)
C2 C6 1.485(5)
C3 C14 1.399(4)
C4 H4 0.9300
C5 H5 0.9300
C6 H6 0.9300
C7 C24 1.318(4)
C7 H7 0.9300
C8 H8 0.9300
C9 C16 1.371(5)
C10 C18 1.382(5)
C10 H10 0.9300
C11 C22 1.511(5)
C11 H11A 0.9600
C11 H11B 0.9600
C11 H11C 0.9600
C12 H12 0.9300
C13 C30 1.507(6)
C13 C28 1.513(6)
C13 C31 1.518(6)
C14 C17 1.384(5)
C14 H14 0.9300
C15 C16 1.390(5)
C15 H15 0.9300
C16 H16 0.9300
C17 H17 0.9300
C18 H18 0.9300
C19 C26 1.381(6)
C19 H19 0.9300
C20 C29 1.487(6)
C20 C32 1.518(6)
C20 C23 1.521(6)
C21 C26 1.363(6)
C21 H21 0.9300
C22 C25 1.517(6)
C22 C27 1.518(5)
C23 H23A 0.9600
C23 H23B 0.9600
C23 H23C 0.9600
C24 H24 0.9300
C25 H25A 0.9600
C25 H25B 0.9600
C25 H25C 0.9600
C26 H26 0.9300
C27 H27A 0.9600
C27 H27B 0.9600
C27 H27C 0.9600
C28 H28A 0.9600
C28 H28B 0.9600
C28 H28C 0.9600
C29 H29A 0.9600
C29 H29B 0.9600
C29 H29C 0.9600
C30 H30A 0.9600
C30 H30B 0.9600
C30 H30C 0.9600
C31 H31A 0.9600
C31 H31B 0.9600
C31 H31C 0.9600
C32 H32A 0.9600
C32 H32B 0.9600
C32 H32C 0.9600
